data_7054737
loop_
_publ_author_name
'Kole\<sa-Dobravc, Tanja'
'Meden, Anton'
'Perdih, Franc'

_publ_section_title
;
 Influence of noncovalent interactions on the structures of metal--organic
 hybrids based on a [VO2(2,6-pydc)]&#x2212;tecton with cations of
 imidazole, pyridine and its derivatives
;
_journal_issue 6
_journal_name_full 'New J. Chem.'
_journal_page_first 4265
_journal_paper_doi 10.1039/C5NJ00164A
_journal_volume 39
_journal_year 2015
_chemical_formula_moiety 'C30 H23 Cl Ni O3 P2'
_chemical_formula_sum 'C30 H23 Cl Ni O3 P2'
_chemical_formula_weight 587.58
_space_group_crystal_system monoclinic
_space_group_IT_number 14
_space_group_name_Hall '-P 2ybc'
_space_group_name_H-M_alt 'P 1 21/c 1'
_symmetry_space_group_name_Hall '-P 2ybc'
_symmetry_space_group_name_H-M 'P 1 21/c 1'
_atom_sites_solution_hydrogens mixed
_atom_sites_solution_primary direct
_atom_sites_solution_secondary difmap
_audit_creation_method SHELXL-2014/7
_audit_update_record
;
2015-02-20 deposited with the CCDC.
2015-03-17 downloaded from the CCDC.
;
_cell_angle_alpha 90
_cell_angle_beta 90.493(2)
_cell_angle_gamma 90
_cell_formula_units_Z 4
_cell_length_a 15.125(2)
_cell_length_b 10.0580(10)
_cell_length_c 17.403(2)
_cell_measurement_reflns_used 6506
_cell_measurement_temperature 298(2)
_cell_measurement_theta_max 25.19
_cell_measurement_theta_min 2.34
_cell_volume 2647.4(5)
_computing_cell_refinement 'SMART V 5.625 (Bruker, 1999)'
_computing_data_collection 'SMART V 5.625 (Bruker, 1999)'
_computing_data_reduction 'SAINT V 7.34A (Bruker, 2006)'
_computing_molecular_graphics 'SHELXTL V 6.12 (Sheldrick, 2000)'
_computing_publication_material 'SHELXTL V 6.12 (Sheldrick, 2000)'
_computing_structure_refinement 'SHELXL-2014/7 (Sheldrick, 2014)'
_computing_structure_solution 'SHELXTL V 6.12 (Sheldrick, 2000)'
_diffrn_ambient_temperature 298(2)
_diffrn_detector_area_resol_mean 8.333
_diffrn_measured_fraction_theta_full 1.000
_diffrn_measured_fraction_theta_max 0.999
_diffrn_measurement_device_type 'Bruker Smart Apex CCD diffractometer 01-670-01'
_diffrn_measurement_method \w-scans
_diffrn_radiation_monochromator graphite
_diffrn_radiation_type MoK\a
_diffrn_radiation_wavelength 0.71073
_diffrn_reflns_av_R_equivalents 0.0756
_diffrn_reflns_av_unetI/netI 0.0679
_diffrn_reflns_Laue_measured_fraction_full 1.000
_diffrn_reflns_Laue_measured_fraction_max 0.999
_diffrn_reflns_limit_h_max 18
_diffrn_reflns_limit_h_min -18
_diffrn_reflns_limit_k_max 12
_diffrn_reflns_limit_k_min -12
_diffrn_reflns_limit_l_max 20
_diffrn_reflns_limit_l_min -20
_diffrn_reflns_number 21292
_diffrn_reflns_point_group_measured_fraction_full 1.000
_diffrn_reflns_point_group_measured_fraction_max 0.999
_diffrn_reflns_theta_full 25.242
_diffrn_reflns_theta_max 25.359
_diffrn_reflns_theta_min 2.339
_diffrn_source 'fine-focus sealed tube'
_exptl_absorpt_coefficient_mu 0.986
_exptl_absorpt_correction_T_max 0.9444
_exptl_absorpt_correction_T_min 0.7816
_exptl_absorpt_correction_type empirical
_exptl_absorpt_process_details 'SHELXTL V 6.12 (Sheldrick, 2000)'
_exptl_crystal_colour Yellow
_exptl_crystal_density_diffrn 1.474
_exptl_crystal_description Prism
_exptl_crystal_F_000 1208
_exptl_crystal_size_max 0.400
_exptl_crystal_size_mid 0.120
_exptl_crystal_size_min 0.060
_refine_diff_density_max 0.470
_refine_diff_density_min -0.223
_refine_diff_density_rms 0.063
_refine_ls_extinction_method none
_refine_ls_goodness_of_fit_ref 0.886
_refine_ls_hydrogen_treatment mixed
_refine_ls_matrix_type full
_refine_ls_number_parameters 337
_refine_ls_number_reflns 4842
_refine_ls_number_restraints 1
_refine_ls_restrained_S_all 0.886
_refine_ls_R_factor_all 0.0630
_refine_ls_R_factor_gt 0.0413
_refine_ls_shift/su_max 0.001
_refine_ls_shift/su_mean 0.000
_refine_ls_structure_factor_coef Fsqd
_refine_ls_weighting_details 'w=1/[\s^2^(Fo^2^)+(0.0337P)^2^] where P=(Fo^2^+2Fc^2^)/3'
_refine_ls_weighting_scheme calc
_refine_ls_wR_factor_gt 0.0808
_refine_ls_wR_factor_ref 0.0861
_reflns_Friedel_coverage 0.000
_reflns_number_gt 3372
_reflns_number_total 4842
_reflns_threshold_expression 'I > 2\s(I)'
_cod_data_source_file c5nj00164a2.cif
_cod_data_source_block COMPOUND_6
_cod_depositor_comments
;
The following automatic conversions were performed:
'__exptl_absorpt_correction_type' tag replaced with
'_exptl_absorpt_correction_type'.

Automatic conversion script
Id: cif_correct_tags 1440 2010-10-19 06:21:57Z saulius 

 Adding full bibliography for 7054735--7054745.cif.
;
_cod_database_code 7054737
_shelx_shelxl_version_number 2014/7
_shelx_space_group_comment
;
The symmetry employed for this shelxl refinement is uniquely defined
by the following loop, which should always be used as a source of
symmetry information in preference to the above space-group names.
They are only intended as comments.
;
_shelx_estimated_absorpt_t_min 0.694
_shelx_estimated_absorpt_t_max 0.943

loop_
_space_group_symop_operation_xyz
'x, y, z'
'-x, y+1/2, -z+1/2'
'-x, -y, -z'
'x, -y-1/2, z-1/2'

loop_
_atom_site_label
_atom_site_type_symbol
_atom_site_fract_x
_atom_site_fract_y
_atom_site_fract_z
_atom_site_U_iso_or_equiv
_atom_site_adp_type
_atom_site_occupancy
_atom_site_site_symmetry_order
_atom_site_calc_flag
_atom_site_refinement_flags_posn
_atom_site_refinement_flags_adp
Ni1 Ni 0.72568(2) 0.88741(4) 0.13838(2) 0.03351(13) Uani 1 1 d . .
Cl Cl 0.69126(6) 0.67807(8) 0.16058(5) 0.0531(2) Uani 1 1 d . .
P1 P 0.85024(5) 0.86274(8) 0.07834(5) 0.0400(2) Uani 1 1 d . .
P2 P 0.61274(5) 0.97140(8) 0.19589(5) 0.0348(2) Uani 1 1 d . .
O1 O 0.87674(14) 1.0120(2) 0.04769(14) 0.0533(6) Uani 1 1 d . .
O2 O 0.62156(13) 1.13438(18) 0.18856(12) 0.0420(5) Uani 1 1 d . .
O3 O 0.80555(19) 1.4654(2) 0.07590(17) 0.0767(8) Uani 1 1 d D .
H3A H 0.806(3) 1.541(2) 0.099(2) 0.092 Uiso 1 1 d D U
C1 C 0.74951(19) 1.0679(3) 0.11939(16) 0.0324(7) Uani 1 1 d . .
C2 C 0.8215(2) 1.1095(3) 0.07735(18) 0.0398(8) Uani 1 1 d . .
C3 C 0.8402(2) 1.2417(3) 0.06179(19) 0.0498(9) Uani 1 1 d . .
H3 H 0.8887 1.2657 0.0323 0.060 Uiso 1 1 calc R U
C4 C 0.7844(2) 1.3362(3) 0.09160(19) 0.0482(9) Uani 1 1 d . .
C5 C 0.7102(2) 1.3028(3) 0.13346(17) 0.0385(8) Uani 1 1 d . .
H5 H 0.6718 1.3675 0.1518 0.046 Uiso 1 1 calc R U
C6 C 0.69579(19) 1.1702(3) 0.14657(16) 0.0329(7) Uani 1 1 d . .
C7 C 0.8572(2) 0.7687(3) -0.00904(18) 0.0403(8) Uani 1 1 d . .
C8 C 0.9192(2) 0.6711(4) -0.0220(2) 0.0610(10) Uani 1 1 d . .
H8 H 0.9601 0.6500 0.0163 0.073 Uiso 1 1 calc R U
C9 C 0.9211(3) 0.6042(4) -0.0914(2) 0.0788(13) Uani 1 1 d . .
H9 H 0.9631 0.5383 -0.0995 0.095 Uiso 1 1 calc R U
C10 C 0.8621(3) 0.6345(4) -0.1472(2) 0.0713(12) Uani 1 1 d . .
H10 H 0.8642 0.5905 -0.1942 0.086 Uiso 1 1 calc R U
C11 C 0.8003(3) 0.7280(5) -0.1352(2) 0.0824(13) Uani 1 1 d . .
H11 H 0.7597 0.7482 -0.1739 0.099 Uiso 1 1 calc R U
C12 C 0.7967(3) 0.7937(4) -0.0665(2) 0.0717(12) Uani 1 1 d . .
H12 H 0.7525 0.8564 -0.0586 0.086 Uiso 1 1 calc R U
C13 C 0.9457(2) 0.8150(3) 0.13470(19) 0.0466(8) Uani 1 1 d . .
C14 C 0.9405(3) 0.7120(4) 0.1859(2) 0.0682(11) Uani 1 1 d . .
H14 H 0.8875 0.6663 0.1911 0.082 Uiso 1 1 calc R U
C15 C 1.0131(3) 0.6746(5) 0.2303(2) 0.0894(15) Uani 1 1 d . .
H15 H 1.0088 0.6032 0.2640 0.107 Uiso 1 1 calc R U
C16 C 1.0896(4) 0.7416(7) 0.2244(3) 0.1049(19) Uani 1 1 d . .
H16 H 1.1380 0.7184 0.2549 0.126 Uiso 1 1 calc R U
C17 C 1.0957(3) 0.8435(7) 0.1736(3) 0.126(2) Uani 1 1 d . .
H17 H 1.1490 0.8889 0.1692 0.151 Uiso 1 1 calc R U
C18 C 1.0246(3) 0.8816(5) 0.1282(3) 0.0897(14) Uani 1 1 d . .
H18 H 1.0301 0.9515 0.0936 0.108 Uiso 1 1 calc R U
C19 C 0.5044(2) 0.9382(3) 0.15707(17) 0.0358(7) Uani 1 1 d . .
C20 C 0.4959(2) 0.8851(3) 0.08452(19) 0.0518(9) Uani 1 1 d . .
H20 H 0.5462 0.8621 0.0572 0.062 Uiso 1 1 calc R U
C21 C 0.4128(3) 0.8655(4) 0.0518(2) 0.0632(11) Uani 1 1 d . .
H21 H 0.4075 0.8307 0.0025 0.076 Uiso 1 1 calc R U
C22 C 0.3400(2) 0.8971(4) 0.0919(2) 0.0617(10) Uani 1 1 d . .
H22 H 0.2844 0.8832 0.0701 0.074 Uiso 1 1 calc R U
C23 C 0.3470(2) 0.9495(4) 0.1641(2) 0.0617(10) Uani 1 1 d . .
H23 H 0.2963 0.9709 0.1913 0.074 Uiso 1 1 calc R U
C24 C 0.4286(2) 0.9707(3) 0.19669(19) 0.0475(9) Uani 1 1 d . .
H24 H 0.4330 1.0070 0.2457 0.057 Uiso 1 1 calc R U
C25 C 0.6022(2) 0.9487(3) 0.29767(17) 0.0398(8) Uani 1 1 d . .
C26 C 0.5644(2) 0.8333(4) 0.3263(2) 0.0576(10) Uani 1 1 d . .
H26 H 0.5416 0.7705 0.2922 0.069 Uiso 1 1 calc R U
C27 C 0.5600(3) 0.8107(4) 0.4029(2) 0.0735(12) Uani 1 1 d . .
H27 H 0.5337 0.7332 0.4209 0.088 Uiso 1 1 calc R U
C28 C 0.5939(3) 0.9002(5) 0.4536(2) 0.0877(15) Uani 1 1 d . .
H28 H 0.5910 0.8838 0.5061 0.105 Uiso 1 1 calc R U
C29 C 0.6321(4) 1.0145(5) 0.4274(2) 0.0955(16) Uani 1 1 d . .
H29 H 0.6554 1.0755 0.4623 0.115 Uiso 1 1 calc R U
C30 C 0.6365(3) 1.0399(4) 0.3493(2) 0.0713(12) Uani 1 1 d . .
H30 H 0.6623 1.1180 0.3317 0.086 Uiso 1 1 calc R U

loop_
_atom_site_aniso_label
_atom_site_aniso_U_11
_atom_site_aniso_U_22
_atom_site_aniso_U_33
_atom_site_aniso_U_23
_atom_site_aniso_U_13
_atom_site_aniso_U_12
Ni1 0.0309(2) 0.0303(2) 0.0394(2) 0.00189(19) 0.00595(17) 0.00136(18)
Cl 0.0619(6) 0.0316(4) 0.0659(6) 0.0041(4) 0.0148(5) -0.0019(4)
P1 0.0333(5) 0.0384(5) 0.0483(5) 0.0010(4) 0.0084(4) 0.0018(4)
P2 0.0329(4) 0.0325(5) 0.0392(5) -0.0005(4) 0.0062(4) -0.0005(4)
O1 0.0477(14) 0.0405(13) 0.0723(16) 0.0041(12) 0.0276(12) -0.0005(11)
O2 0.0378(12) 0.0305(12) 0.0578(14) 0.0006(10) 0.0143(11) 0.0021(9)
O3 0.093(2) 0.0341(15) 0.104(2) 0.0039(15) 0.0345(17) -0.0161(15)
C1 0.0319(17) 0.0294(16) 0.0359(17) 0.0017(14) 0.0007(14) -0.0006(13)
C2 0.0401(19) 0.0361(18) 0.0434(19) -0.0026(16) 0.0074(16) 0.0000(15)
C3 0.049(2) 0.041(2) 0.059(2) -0.0010(17) 0.0221(18) -0.0093(17)
C4 0.057(2) 0.0317(19) 0.056(2) 0.0023(17) 0.0027(19) -0.0092(17)
C5 0.043(2) 0.0278(18) 0.0444(19) -0.0034(15) 0.0076(16) 0.0018(14)
C6 0.0315(17) 0.0365(18) 0.0308(17) 0.0008(14) 0.0023(14) -0.0016(14)
C7 0.0345(18) 0.0410(19) 0.046(2) 0.0029(16) 0.0078(16) 0.0018(15)
C8 0.067(3) 0.065(3) 0.051(2) -0.001(2) 0.004(2) 0.020(2)
C9 0.099(4) 0.074(3) 0.063(3) -0.013(2) 0.008(3) 0.032(3)
C10 0.088(3) 0.074(3) 0.052(3) -0.015(2) 0.008(2) -0.008(3)
C11 0.080(3) 0.102(4) 0.065(3) -0.005(3) -0.023(3) 0.005(3)
C12 0.061(3) 0.082(3) 0.071(3) -0.019(2) -0.016(2) 0.024(2)
C13 0.0347(19) 0.060(2) 0.045(2) -0.0098(18) 0.0023(16) 0.0040(17)
C14 0.051(2) 0.086(3) 0.068(3) 0.007(2) -0.009(2) 0.007(2)
C15 0.081(4) 0.112(4) 0.074(3) 0.007(3) -0.015(3) 0.033(3)
C16 0.068(4) 0.170(6) 0.076(4) -0.017(4) -0.025(3) 0.029(4)
C17 0.034(3) 0.213(7) 0.132(5) -0.007(5) -0.014(3) -0.020(4)
C18 0.045(3) 0.131(4) 0.093(3) 0.011(3) 0.002(2) -0.017(3)
C19 0.0361(18) 0.0343(17) 0.0371(19) 0.0035(14) 0.0006(15) 0.0024(14)
C20 0.046(2) 0.064(2) 0.045(2) -0.0070(19) 0.0049(18) 0.0043(18)
C21 0.067(3) 0.073(3) 0.049(2) -0.011(2) -0.010(2) -0.002(2)
C22 0.040(2) 0.072(3) 0.073(3) 0.006(2) -0.015(2) -0.001(2)
C23 0.035(2) 0.077(3) 0.073(3) 0.000(2) 0.005(2) 0.0084(19)
C24 0.037(2) 0.059(2) 0.046(2) -0.0047(17) 0.0046(17) 0.0020(17)
C25 0.0377(19) 0.0431(19) 0.0387(19) -0.0017(16) 0.0017(15) 0.0022(15)
C26 0.066(3) 0.060(2) 0.047(2) 0.0056(19) 0.0023(19) -0.015(2)
C27 0.089(3) 0.089(3) 0.043(2) 0.014(2) 0.011(2) -0.023(3)
C28 0.126(4) 0.095(4) 0.042(3) 0.013(3) 0.014(3) 0.015(3)
C29 0.160(5) 0.076(3) 0.051(3) -0.017(2) -0.022(3) 0.001(3)
C30 0.109(4) 0.050(2) 0.054(3) -0.004(2) -0.013(2) -0.009(2)

loop_
_atom_type_symbol
_atom_type_description
_atom_type_scat_dispersion_real
_atom_type_scat_dispersion_imag
_atom_type_scat_source
C C 0.0033 0.0016 'International Tables Vol C Tables 4.2.6.8 and 6.1.1.4'
H H 0.0000 0.0000 'International Tables Vol C Tables 4.2.6.8 and 6.1.1.4'
O O 0.0106 0.0060 'International Tables Vol C Tables 4.2.6.8 and 6.1.1.4'
P P 0.1023 0.0942 'International Tables Vol C Tables 4.2.6.8 and 6.1.1.4'
Cl Cl 0.1484 0.1585 'International Tables Vol C Tables 4.2.6.8 and 6.1.1.4'
Ni Ni 0.3393 1.1124 'International Tables Vol C Tables 4.2.6.8 and 6.1.1.4'

loop_
_geom_angle_atom_site_label_1
_geom_angle_atom_site_label_2
_geom_angle_atom_site_label_3
_geom_angle
C1 Ni1 P2 81.80(9)
C1 Ni1 P1 81.82(9)
P2 Ni1 P1 163.46(3)
C1 Ni1 Cl 177.38(9)
P2 Ni1 Cl 95.94(3)
P1 Ni1 Cl 100.49(3)
O1 P1 C7 100.98(13)
O1 P1 C13 102.90(15)
C7 P1 C13 105.54(15)
O1 P1 Ni1 105.43(8)
C7 P1 Ni1 121.61(10)
C13 P1 Ni1 117.48(11)
O2 P2 C25 102.16(13)
O2 P2 C19 103.25(12)
C25 P2 C19 105.01(14)
O2 P2 Ni1 106.74(8)
C25 P2 Ni1 119.00(11)
C19 P2 Ni1 118.38(11)
C2 O1 P1 112.02(18)
C6 O2 P2 111.33(17)
C4 O3 H3A 139(3)
C2 C1 C6 114.8(3)
C2 C1 Ni1 122.6(2)
C6 C1 Ni1 122.6(2)
C1 C2 C3 123.8(3)
C1 C2 O1 117.5(3)
C3 C2 O1 118.7(3)
C4 C3 C2 117.5(3)
C4 C3 H3 121.2
C2 C3 H3 121.2
O3 C4 C3 115.8(3)
O3 C4 C5 121.9(3)
C3 C4 C5 122.3(3)
C6 C5 C4 117.0(3)
C6 C5 H5 121.5
C4 C5 H5 121.5
C5 C6 O2 118.0(3)
C5 C6 C1 124.6(3)
O2 C6 C1 117.5(3)
C12 C7 C8 117.5(3)
C12 C7 P1 118.5(3)
C8 C7 P1 124.0(3)
C7 C8 C9 120.6(4)
C7 C8 H8 119.7
C9 C8 H8 119.7
C10 C9 C8 120.1(4)
C10 C9 H9 120.0
C8 C9 H9 120.0
C11 C10 C9 120.1(4)
C11 C10 H10 119.9
C9 C10 H10 119.9
C10 C11 C12 120.6(4)
C10 C11 H11 119.7
C12 C11 H11 119.7
C11 C12 C7 121.1(4)
C11 C12 H12 119.5
C7 C12 H12 119.5
C14 C13 C18 118.5(4)
C14 C13 P1 120.4(3)
C18 C13 P1 121.1(3)
C13 C14 C15 121.2(4)
C13 C14 H14 119.4
C15 C14 H14 119.4
C16 C15 C14 119.9(5)
C16 C15 H15 120.0
C14 C15 H15 120.0
C15 C16 C17 119.5(5)
C15 C16 H16 120.3
C17 C16 H16 120.3
C16 C17 C18 121.6(5)
C16 C17 H17 119.2
C18 C17 H17 119.2
C13 C18 C17 119.3(5)
C13 C18 H18 120.3
C17 C18 H18 120.3
C20 C19 C24 118.6(3)
C20 C19 P2 119.6(2)
C24 C19 P2 121.7(2)
C19 C20 C21 120.5(3)
C19 C20 H20 119.8
C21 C20 H20 119.8
C22 C21 C20 119.7(3)
C22 C21 H21 120.1
C20 C21 H21 120.1
C21 C22 C23 120.7(3)
C21 C22 H22 119.7
C23 C22 H22 119.7
C22 C23 C24 120.2(3)
C22 C23 H23 119.9
C24 C23 H23 119.9
C23 C24 C19 120.3(3)
C23 C24 H24 119.8
C19 C24 H24 119.8
C30 C25 C26 118.4(3)
C30 C25 P2 121.4(3)
C26 C25 P2 120.0(3)
C27 C26 C25 121.1(4)
C27 C26 H26 119.4
C25 C26 H26 119.4
C26 C27 C28 120.4(4)
C26 C27 H27 119.8
C28 C27 H27 119.8
C27 C28 C29 120.0(4)
C27 C28 H28 120.0
C29 C28 H28 120.0
C28 C29 C30 120.4(4)
C28 C29 H29 119.8
C30 C29 H29 119.8
C25 C30 C29 119.7(4)
C25 C30 H30 120.2
C29 C30 H30 120.2

loop_
_geom_bond_atom_site_label_1
_geom_bond_atom_site_label_2
_geom_bond_distance
Ni1 C1 1.880(3)
Ni1 P2 2.1593(9)
Ni1 P1 2.1764(9)
Ni1 Cl 2.2038(9)
P1 O1 1.644(2)
P1 C7 1.795(3)
P1 C13 1.804(3)
P2 O2 1.650(2)
P2 C25 1.794(3)
P2 C19 1.799(3)
O1 C2 1.390(3)
O2 C6 1.392(3)
O3 C4 1.367(4)
O3 H3A 0.863(10)
C1 C2 1.383(4)
C1 C6 1.396(4)
C2 C3 1.387(4)
C3 C4 1.375(4)
C3 H3 0.9300
C4 C5 1.384(4)
C5 C6 1.371(4)
C5 H5 0.9300
C7 C12 1.373(4)
C7 C8 1.377(4)
C8 C9 1.382(5)
C8 H8 0.9300
C9 C10 1.349(5)
C9 H9 0.9300
C10 C11 1.344(5)
C10 H10 0.9300
C11 C12 1.367(5)
C11 H11 0.9300
C12 H12 0.9300
C13 C14 1.370(5)
C13 C18 1.373(5)
C14 C15 1.389(5)
C14 H14 0.9300
C15 C16 1.344(6)
C15 H15 0.9300
C16 C17 1.358(7)
C16 H16 0.9300
C17 C18 1.383(6)
C17 H17 0.9300
C18 H18 0.9300
C19 C20 1.376(4)
C19 C24 1.382(4)
C20 C21 1.390(4)
C20 H20 0.9300
C21 C22 1.346(5)
C21 H21 0.9300
C22 C23 1.367(5)
C22 H22 0.9300
C23 C24 1.370(4)
C23 H23 0.9300
C24 H24 0.9300
C25 C30 1.381(4)
C25 C26 1.388(4)
C26 C27 1.356(4)
C26 H26 0.9300
C27 C28 1.357(5)
C27 H27 0.9300
C28 C29 1.367(6)
C28 H28 0.9300
C29 C30 1.386(5)
C29 H29 0.9300
C30 H30 0.9300

loop_
_geom_hbond_atom_site_label_D
_geom_hbond_atom_site_label_H
_geom_hbond_atom_site_label_A
_geom_hbond_distance_DH
_geom_hbond_distance_HA
_geom_hbond_distance_DA
_geom_hbond_angle_DHA
_geom_hbond_site_symmetry_A
O3 H3A Cl 0.863(10) 2.47(3) 3.127(3) 134(3) 1_565

loop_
_geom_torsion_atom_site_label_1
_geom_torsion_atom_site_label_2
_geom_torsion_atom_site_label_3
_geom_torsion_atom_site_label_4
_geom_torsion
C7 P1 O1 C2 136.0(2)
C13 P1 O1 C2 -115.1(2)
Ni1 P1 O1 C2 8.6(2)
C25 P2 O2 C6 127.4(2)
C19 P2 O2 C6 -123.8(2)
Ni1 P2 O2 C6 1.8(2)
P2 Ni1 C1 C2 -178.5(3)
P1 Ni1 C1 C2 3.8(2)
P2 Ni1 C1 C6 1.4(2)
P1 Ni1 C1 C6 -176.3(3)
C6 C1 C2 C3 -0.6(5)
Ni1 C1 C2 C3 179.3(3)
C6 C1 C2 O1 -179.0(3)
Ni1 C1 C2 O1 0.9(4)
P1 O1 C2 C1 -6.8(4)
P1 O1 C2 C3 174.7(2)
C1 C2 C3 C4 1.4(5)
O1 C2 C3 C4 179.8(3)
C2 C3 C4 O3 179.2(3)
C2 C3 C4 C5 -2.2(5)
O3 C4 C5 C6 -179.3(3)
C3 C4 C5 C6 2.2(5)
C4 C5 C6 O2 180.0(3)
C4 C5 C6 C1 -1.4(5)
P2 O2 C6 C5 177.8(2)
P2 O2 C6 C1 -0.9(3)
C2 C1 C6 C5 0.6(4)
Ni1 C1 C6 C5 -179.3(2)
C2 C1 C6 O2 179.3(3)
Ni1 C1 C6 O2 -0.7(4)
O1 P1 C7 C12 -67.4(3)
C13 P1 C7 C12 -174.2(3)
Ni1 P1 C7 C12 48.6(3)
O1 P1 C7 C8 113.4(3)
C13 P1 C7 C8 6.5(3)
Ni1 P1 C7 C8 -130.7(3)
C12 C7 C8 C9 1.7(5)
P1 C7 C8 C9 -179.0(3)
C7 C8 C9 C10 0.2(6)
C8 C9 C10 C11 -1.2(7)
C9 C10 C11 C12 0.2(7)
C10 C11 C12 C7 1.8(7)
C8 C7 C12 C11 -2.7(6)
P1 C7 C12 C11 178.0(3)
O1 P1 C13 C14 163.1(3)
C7 P1 C13 C14 -91.5(3)
Ni1 P1 C13 C14 47.8(3)
O1 P1 C13 C18 -16.1(3)
C7 P1 C13 C18 89.4(3)
Ni1 P1 C13 C18 -131.3(3)
C18 C13 C14 C15 -0.3(6)
P1 C13 C14 C15 -179.5(3)
C13 C14 C15 C16 1.3(7)
C14 C15 C16 C17 -1.6(8)
C15 C16 C17 C18 0.9(9)
C14 C13 C18 C17 -0.4(6)
P1 C13 C18 C17 178.7(4)
C16 C17 C18 C13 0.2(8)
O2 P2 C19 C20 104.3(3)
C25 P2 C19 C20 -149.0(3)
Ni1 P2 C19 C20 -13.3(3)
O2 P2 C19 C24 -72.5(3)
C25 P2 C19 C24 34.2(3)
Ni1 P2 C19 C24 169.8(2)
C24 C19 C20 C21 0.5(5)
P2 C19 C20 C21 -176.5(3)
C19 C20 C21 C22 -0.9(6)
C20 C21 C22 C23 0.6(6)
C21 C22 C23 C24 0.1(6)
C22 C23 C24 C19 -0.5(5)
C20 C19 C24 C23 0.3(5)
P2 C19 C24 C23 177.1(3)
O2 P2 C25 C30 -26.0(3)
C19 P2 C25 C30 -133.5(3)
Ni1 P2 C25 C30 91.1(3)
O2 P2 C25 C26 158.4(3)
C19 P2 C25 C26 50.9(3)
Ni1 P2 C25 C26 -84.5(3)
C30 C25 C26 C27 0.7(6)
P2 C25 C26 C27 176.4(3)
C25 C26 C27 C28 -0.8(6)
C26 C27 C28 C29 0.4(7)
C27 C28 C29 C30 0.2(8)
C26 C25 C30 C29 -0.1(6)
P2 C25 C30 C29 -175.7(3)
C28 C29 C30 C25 -0.3(7)
